data_7250339
loop_
_publ_author_name
'Trollip, Danica B.'
'Barton, Benita'
'Caira, Mino R.'
'Hosten, Eric C.'

_publ_section_title
;
 The behaviour of two diamino-derived host compounds in cyclohexanone and
 isomeric methylcyclohexanones
;
_journal_issue 20
_journal_name_full CrystEngComm
_journal_page_first 3279
_journal_page_last 3294
_journal_paper_doi 10.1039/D5CE00298B
_journal_volume 27
_journal_year 2025
_chemical_absolute_configuration 'anomalous dispersion too low for determination'
_chemical_formula_moiety 'C45 H38 N2, C6 H10 O'
_chemical_formula_sum 'C51 H48 N2 O'
_chemical_formula_weight 704.91
_chemical_melting_point 'onset of decomposition 407 K'
_chemical_name_common none
_chemical_name_systematic 'N,N'-Bis(5-phenyl-5-dibenzo[a,d]cycloheptenyl)propane-1,3-diamine cyclohexanone clathrate'
_space_group_crystal_system orthorhombic
_space_group_IT_number 33
_space_group_name_Hall 'P 2c -2n'
_space_group_name_H-M_alt 'P n a 21'
_atom_sites_solution_hydrogens mixed
_atom_sites_solution_primary direct
_atom_sites_solution_secondary difmap
_audit_creation_method SHELXL-2019/3
_audit_update_record
;
2024-04-18 deposited with the CCDC.	2025-04-24 downloaded from the CCDC.
;
_cell_angle_alpha 90
_cell_angle_beta 90
_cell_angle_gamma 90
_cell_formula_units_Z 4
_cell_length_a 15.1599(10)
_cell_length_b 11.4773(6)
_cell_length_c 21.8168(14)
_cell_measurement_reflns_used 9879
_cell_measurement_temperature 100(2)
_cell_measurement_theta_max 26.89
_cell_measurement_theta_min 2.91
_cell_volume 3796.0(4)
_computing_cell_refinement 'SAINT V8.40A, Bruker AXS Inc.: Madison (WI), USA.'
_computing_data_collection 'Apex3 v2019.1-0, Bruker (2019).'
_computing_data_reduction 'SAINT V8.40A, Bruker AXS Inc.: Madison (WI), USA.'
_computing_molecular_graphics 'POV-Ray in interface X-Seed (LJ Barbour, 1999)'
_computing_publication_material 'PLATON (Spek, 1990)'
_computing_structure_refinement 'SHELXL-2019/2 (Sheldrick, 2019)'
_computing_structure_solution 'SHELXS-Version 2018/3 (Sheldrick, 2018)'
_diffrn_ambient_temperature 100(2)
_diffrn_detector_area_resol_mean n/a
_diffrn_measured_fraction_theta_full 0.996
_diffrn_measured_fraction_theta_max 0.994
_diffrn_measurement_device_type 'Bruker D8 VENTURE SCXRD diffractometer'
_diffrn_measurement_method 'omega-and phi-scans, width 1.00 deg.'
_diffrn_radiation_type MoK\a
_diffrn_radiation_wavelength 0.71073
_diffrn_reflns_av_R_equivalents 0.0613
_diffrn_reflns_av_unetI/netI 0.0289
_diffrn_reflns_Laue_measured_fraction_full 0.996
_diffrn_reflns_Laue_measured_fraction_max 0.994
_diffrn_reflns_limit_h_max 19
_diffrn_reflns_limit_h_min -19
_diffrn_reflns_limit_k_max 14
_diffrn_reflns_limit_k_min -13
_diffrn_reflns_limit_l_max 28
_diffrn_reflns_limit_l_min -28
_diffrn_reflns_number 90743
_diffrn_reflns_point_group_measured_fraction_full 0.996
_diffrn_reflns_point_group_measured_fraction_max 0.993
_diffrn_reflns_theta_full 25.242
_diffrn_reflns_theta_max 27.185
_diffrn_reflns_theta_min 2.226
_diffrn_source 'sealed tube'
_exptl_absorpt_coefficient_mu 0.073
_exptl_absorpt_correction_T_max 0.6977
_exptl_absorpt_correction_T_min 0.6558
_exptl_absorpt_correction_type multi-scan
_exptl_absorpt_process_details
;
 SADABS 2016/2: Krause, L., Herbst-Irmer, R., Sheldrick G.M. & Stalke D.,
 J. Appl. Cryst. 48 (2015) 3-10
;
_exptl_crystal_colour yellow
_exptl_crystal_density_diffrn 1.233
_exptl_crystal_description block
_exptl_crystal_F_000 1504
_exptl_crystal_recrystallization_method 'Re-crystallisation from solvent: cyclohexanone'
_exptl_crystal_size_max 0.520
_exptl_crystal_size_mid 0.430
_exptl_crystal_size_min 0.200
_refine_diff_density_max 0.545
_refine_diff_density_min -0.293
_refine_diff_density_rms 0.046
_refine_ls_extinction_method none
_refine_ls_goodness_of_fit_ref 1.053
_refine_ls_hydrogen_treatment mixed
_refine_ls_matrix_type full
_refine_ls_number_parameters 495
_refine_ls_number_reflns 8391
_refine_ls_number_restraints 1
_refine_ls_restrained_S_all 1.053
_refine_ls_R_factor_all 0.0579
_refine_ls_R_factor_gt 0.0540
_refine_ls_shift/su_max 0.000
_refine_ls_shift/su_mean 0.000
_refine_ls_structure_factor_coef Fsqd
_refine_ls_weighting_details 'w=1/[\s^2^(Fo^2^)+(0.0655P)^2^+2.2214P] where P=(Fo^2^+2Fc^2^)/3'
_refine_ls_weighting_scheme calc
_refine_ls_wR_factor_gt 0.1350
_refine_ls_wR_factor_ref 0.1379
_reflns_Friedel_coverage 0.946
_reflns_Friedel_fraction_full 0.997
_reflns_Friedel_fraction_max 0.992
_reflns_number_gt 7864
_reflns_number_total 8391
_reflns_threshold_expression 'I > 2\s(I)'
_cod_data_source_file d5ce00298b2.cif
_cod_data_source_block D1
_cod_depositor_comments 'Adding full bibliography for 7250335--7250339.cif.'
_cod_database_code 7250339
_shelx_shelxl_version_number 2019/3
_shelx_space_group_comment
;
The symmetry employed for this shelxl refinement is uniquely defined
by the following loop, which should always be used as a source of
symmetry information in preference to the above space-group names.
They are only intended as comments.
;
_shelx_estimated_absorpt_t_min 0.963
_shelx_estimated_absorpt_t_max 0.986

loop_
_space_group_symop_operation_xyz
'x, y, z'
'-x, -y, z+1/2'
'-x+1/2, y+1/2, z+1/2'
'x+1/2, -y+1/2, z'

loop_
_atom_site_label
_atom_site_type_symbol
_atom_site_fract_x
_atom_site_fract_y
_atom_site_fract_z
_atom_site_U_iso_or_equiv
_atom_site_adp_type
_atom_site_occupancy
_atom_site_site_symmetry_order
_atom_site_calc_flag
_atom_site_refinement_flags_posn
_atom_site_refinement_flags_adp
_atom_site_refinement_flags_occupancy
_atom_site_disorder_assembly
_atom_site_disorder_group
C1 C 0.1665(2) 0.6325(3) 0.13181(15) 0.0249(6) Uani 1 1 d . . . . .
H1 H 0.149776 0.621152 0.173349 0.030 Uiso 1 1 calc R U . . .
C2 C 0.1099(2) 0.5975(3) 0.08573(17) 0.0299(7) Uani 1 1 d . . . . .
H2 H 0.055377 0.561477 0.095861 0.036 Uiso 1 1 calc R U . . .
C3 C 0.1321(2) 0.6144(3) 0.02511(16) 0.0310(7) Uani 1 1 d . . . . .
H3 H 0.092685 0.591878 -0.006571 0.037 Uiso 1 1 calc R U . . .
C4 C 0.2118(2) 0.6641(3) 0.01104(15) 0.0285(7) Uani 1 1 d . . . . .
H4 H 0.226776 0.676126 -0.030758 0.034 Uiso 1 1 calc R U . . .
C5 C 0.2721(2) 0.6980(3) 0.05697(14) 0.0241(6) Uani 1 1 d . . . . .
C6 C 0.2477(2) 0.6843(3) 0.11869(14) 0.0227(6) Uani 1 1 d . . . . .
C7 C 0.3104(2) 0.7239(3) 0.17100(13) 0.0222(6) Uani 1 1 d . . . . .
C8 C 0.3916(2) 0.6438(3) 0.16878(15) 0.0235(6) Uani 1 1 d . . . . .
C9 C 0.4103(2) 0.5685(3) 0.21708(16) 0.0301(7) Uani 1 1 d . . . . .
H9 H 0.371974 0.566247 0.251506 0.036 Uiso 1 1 calc R U . . .
C10 C 0.4841(2) 0.4966(3) 0.21584(19) 0.0385(8) Uani 1 1 d . . . . .
H10 H 0.494110 0.443162 0.248342 0.046 Uiso 1 1 calc R U . . .
C11 C 0.5428(2) 0.5025(3) 0.16777(19) 0.0395(8) Uani 1 1 d . . . . .
H11 H 0.594311 0.455336 0.167665 0.047 Uiso 1 1 calc R U . . .
C12 C 0.5262(2) 0.5774(3) 0.11989(17) 0.0350(8) Uani 1 1 d . . . . .
H12 H 0.567256 0.582402 0.087111 0.042 Uiso 1 1 calc R U . . .
C13 C 0.4497(2) 0.6465(3) 0.11842(15) 0.0269(7) Uani 1 1 d . . . . .
C14 C 0.4355(2) 0.7150(3) 0.06303(15) 0.0305(7) Uani 1 1 d . . . . .
H14 H 0.486453 0.746324 0.043733 0.037 Uiso 1 1 calc R U . . .
C15 C 0.3579(2) 0.7380(3) 0.03677(15) 0.0297(7) Uani 1 1 d . . . . .
H15 H 0.359121 0.785477 0.001118 0.036 Uiso 1 1 calc R U . . .
C16 C 0.3391(2) 0.8524(3) 0.16518(14) 0.0248(6) Uani 1 1 d . . . . .
C17 C 0.4136(2) 0.8897(3) 0.19725(17) 0.0331(7) Uani 1 1 d . . . . .
H17 H 0.446756 0.835195 0.220585 0.040 Uiso 1 1 calc R U . . .
C18 C 0.4398(3) 1.0055(3) 0.19540(18) 0.0421(9) Uani 1 1 d . . . . .
H18 H 0.490967 1.029822 0.217080 0.051 Uiso 1 1 calc R U . . .
C19 C 0.3913(3) 1.0858(3) 0.16186(18) 0.0456(10) Uani 1 1 d . . . . .
H19 H 0.409371 1.164973 0.160221 0.055 Uiso 1 1 calc R U . . .
C20 C 0.3168(3) 1.0501(3) 0.13094(18) 0.0418(9) Uani 1 1 d . . . . .
H20 H 0.283186 1.105013 0.108257 0.050 Uiso 1 1 calc R U . . .
C21 C 0.2906(2) 0.9339(3) 0.13276(15) 0.0312(7) Uani 1 1 d . . . . .
H21 H 0.238873 0.910299 0.111529 0.037 Uiso 1 1 calc R U . . .
N22 N 0.27016(18) 0.7123(2) 0.23214(11) 0.0230(5) Uani 1 1 d . . . . .
C23 C 0.2002(2) 0.7966(3) 0.24821(14) 0.0241(6) Uani 1 1 d . . . . .
H23A H 0.157738 0.803267 0.213926 0.029 Uiso 1 1 calc R U . . .
H23B H 0.226584 0.874351 0.255385 0.029 Uiso 1 1 calc R U . . .
C24 C 0.1527(2) 0.7560(3) 0.30560(14) 0.0244(6) Uani 1 1 d . . . . .
H24A H 0.112736 0.691090 0.294540 0.029 Uiso 1 1 calc R U . . .
H24B H 0.115753 0.820747 0.321136 0.029 Uiso 1 1 calc R U . . .
C25 C 0.2137(2) 0.7154(3) 0.35699(14) 0.0234(6) Uani 1 1 d . . . . .
H25A H 0.179429 0.705496 0.395245 0.028 Uiso 1 1 calc R U . . .
H25B H 0.239884 0.639179 0.346068 0.028 Uiso 1 1 calc R U . . .
N26 N 0.28450(17) 0.8013(2) 0.36694(12) 0.0228(5) Uani 1 1 d . . . . .
C27 C 0.4286(2) 0.9464(3) 0.37425(16) 0.0292(7) Uani 1 1 d . . . . .
H27 H 0.385820 0.951515 0.342540 0.035 Uiso 1 1 calc R U . . .
C28 C 0.5038(3) 1.0145(3) 0.37079(19) 0.0391(8) Uani 1 1 d . . . . .
H28 H 0.511972 1.065486 0.336945 0.047 Uiso 1 1 calc R U . . .
C29 C 0.5668(2) 1.0088(4) 0.4163(2) 0.0407(9) Uani 1 1 d . . . . .
H29 H 0.618632 1.055038 0.414015 0.049 Uiso 1 1 calc R U . . .
C30 C 0.5532(2) 0.9345(3) 0.46533(18) 0.0359(8) Uani 1 1 d . . . . .
H30 H 0.597093 0.929571 0.496305 0.043 Uiso 1 1 calc R U . . .
C31 C 0.4776(2) 0.8670(3) 0.47081(16) 0.0288(7) Uani 1 1 d . . . . .
C32 C 0.4139(2) 0.8700(3) 0.42327(14) 0.0240(6) Uani 1 1 d . . . . .
C33 C 0.3335(2) 0.7893(3) 0.42528(14) 0.0222(6) Uani 1 1 d . . . . .
C34 C 0.2754(2) 0.8302(3) 0.47888(14) 0.0224(6) Uani 1 1 d . . . . .
C35 C 0.1941(2) 0.8832(3) 0.46807(15) 0.0269(6) Uani 1 1 d . . . . .
H35 H 0.175938 0.897525 0.427085 0.032 Uiso 1 1 calc R U . . .
C36 C 0.1392(2) 0.9154(3) 0.51613(17) 0.0311(7) Uani 1 1 d . . . . .
H36 H 0.083851 0.950878 0.507861 0.037 Uiso 1 1 calc R U . . .
C37 C 0.1651(2) 0.8956(3) 0.57602(16) 0.0311(7) Uani 1 1 d . . . . .
H37 H 0.127023 0.915175 0.609056 0.037 Uiso 1 1 calc R U . . .
C38 C 0.2467(2) 0.8473(3) 0.58725(15) 0.0284(7) Uani 1 1 d . . . . .
H38 H 0.264502 0.834502 0.628454 0.034 Uiso 1 1 calc R U . . .
C39 C 0.3042(2) 0.8166(3) 0.53975(14) 0.0244(6) Uani 1 1 d . . . . .
C40 C 0.3921(2) 0.7774(3) 0.55702(16) 0.0320(7) Uani 1 1 d . . . . .
H40 H 0.396351 0.731649 0.593183 0.038 Uiso 1 1 calc R U . . .
C41 C 0.4676(2) 0.7990(3) 0.52735(16) 0.0317(7) Uani 1 1 d . . . . .
H41 H 0.519834 0.767272 0.544591 0.038 Uiso 1 1 calc R U . . .
C42 C 0.3640(2) 0.6615(3) 0.43217(14) 0.0239(6) Uani 1 1 d . . . . .
C43 C 0.3162(2) 0.5799(3) 0.46567(15) 0.0290(7) Uani 1 1 d . . . . .
H43 H 0.264981 0.603840 0.487409 0.035 Uiso 1 1 calc R U . . .
C44 C 0.3423(3) 0.4644(3) 0.46771(17) 0.0367(8) Uani 1 1 d . . . . .
H44 H 0.308659 0.409816 0.490663 0.044 Uiso 1 1 calc R U . . .
C45 C 0.4168(3) 0.4276(3) 0.43663(19) 0.0414(9) Uani 1 1 d . . . . .
H45 H 0.435587 0.348775 0.439172 0.050 Uiso 1 1 calc R U . . .
C46 C 0.4639(3) 0.5074(3) 0.40169(19) 0.0392(9) Uani 1 1 d . . . . .
H46 H 0.514493 0.482835 0.379478 0.047 Uiso 1 1 calc R U . . .
C47 C 0.4371(2) 0.6231(3) 0.39915(16) 0.0317(7) Uani 1 1 d . . . . .
H47 H 0.469102 0.676718 0.374548 0.038 Uiso 1 1 calc R U . . .
C48 C 0.2066(4) 0.3563(4) 0.2697(2) 0.0586(13) Uani 1 1 d . . . . .
C49 C 0.2984(4) 0.3259(6) 0.2914(4) 0.092(2) Uani 1 1 d . . . . .
H49A H 0.333906 0.300865 0.255692 0.110 Uiso 1 1 calc R U . . .
H49B H 0.326284 0.396847 0.308501 0.110 Uiso 1 1 calc R U . . .
C50 C 0.3009(4) 0.2349(5) 0.3374(4) 0.088(2) Uani 1 1 d . . . . .
H50A H 0.281729 0.268284 0.377044 0.105 Uiso 1 1 calc R U . . .
H50B H 0.362761 0.208772 0.342282 0.105 Uiso 1 1 calc R U . . .
C51 C 0.2453(4) 0.1317(4) 0.3237(3) 0.0665(15) Uani 1 1 d . . . . .
H51A H 0.272654 0.086631 0.289957 0.080 Uiso 1 1 calc R U . . .
H51B H 0.242918 0.080817 0.360283 0.080 Uiso 1 1 calc R U . . .
C52 C 0.1553(5) 0.1641(7) 0.3060(5) 0.119(3) Uani 1 1 d . . . . .
H52A H 0.124979 0.093696 0.290407 0.143 Uiso 1 1 calc R U . . .
H52B H 0.123396 0.189795 0.343264 0.143 Uiso 1 1 calc R U . . .
C53 C 0.1479(4) 0.2545(5) 0.2604(4) 0.096(2) Uani 1 1 d . . . . .
H53A H 0.086108 0.282237 0.259649 0.115 Uiso 1 1 calc R U . . .
H53B H 0.160927 0.220201 0.219802 0.115 Uiso 1 1 calc R U . . .
O54 O 0.1786(3) 0.4517(3) 0.25930(19) 0.0749(11) Uani 1 1 d . . . . .
H22 H 0.248(2) 0.639(3) 0.2366(17) 0.028(10) Uiso 1 1 d . . . . .
H26 H 0.324(3) 0.796(4) 0.341(2) 0.037(11) Uiso 1 1 d . . . . .

loop_
_atom_site_aniso_label
_atom_site_aniso_U_11
_atom_site_aniso_U_22
_atom_site_aniso_U_33
_atom_site_aniso_U_23
_atom_site_aniso_U_13
_atom_site_aniso_U_12
C1 0.0241(15) 0.0234(14) 0.0272(16) -0.0018(12) -0.0011(12) 0.0001(12)
C2 0.0227(16) 0.0252(15) 0.0420(19) -0.0025(14) -0.0009(14) 0.0005(13)
C3 0.0308(17) 0.0283(16) 0.0339(17) -0.0076(13) -0.0106(14) 0.0043(13)
C4 0.0366(18) 0.0264(15) 0.0226(15) -0.0022(12) -0.0054(13) 0.0048(13)
C5 0.0292(16) 0.0185(14) 0.0247(14) -0.0006(11) -0.0021(12) 0.0023(11)
C6 0.0249(15) 0.0196(14) 0.0234(14) -0.0022(11) -0.0014(11) 0.0025(11)
C7 0.0220(14) 0.0265(15) 0.0179(13) -0.0006(11) 0.0003(11) 0.0004(11)
C8 0.0220(15) 0.0223(14) 0.0264(15) -0.0041(12) -0.0027(12) -0.0016(11)
C9 0.0281(16) 0.0324(16) 0.0298(16) 0.0001(14) -0.0014(14) 0.0039(13)
C10 0.0341(19) 0.0391(19) 0.0424(19) 0.0007(16) -0.0088(16) 0.0116(16)
C11 0.0240(16) 0.045(2) 0.050(2) -0.0086(17) -0.0059(16) 0.0101(15)
C12 0.0261(17) 0.044(2) 0.0352(18) -0.0129(15) 0.0024(14) 0.0004(14)
C13 0.0214(14) 0.0309(16) 0.0284(15) -0.0082(13) 0.0011(12) -0.0064(12)
C14 0.0295(17) 0.0350(17) 0.0271(16) -0.0077(13) 0.0096(13) -0.0107(14)
C15 0.0381(18) 0.0305(16) 0.0205(14) -0.0004(12) 0.0033(13) -0.0052(14)
C16 0.0296(16) 0.0245(15) 0.0202(14) -0.0033(11) 0.0042(12) -0.0026(12)
C17 0.0314(18) 0.0350(17) 0.0330(17) -0.0052(15) -0.0004(14) -0.0062(14)
C18 0.049(2) 0.038(2) 0.0384(19) -0.0107(16) 0.0067(17) -0.0191(17)
C19 0.071(3) 0.0276(18) 0.038(2) -0.0060(15) 0.018(2) -0.0179(18)
C20 0.067(3) 0.0266(17) 0.0317(18) 0.0003(14) 0.0062(18) 0.0020(17)
C21 0.043(2) 0.0283(17) 0.0225(15) -0.0002(12) 0.0029(14) 0.0009(14)
N22 0.0263(13) 0.0221(13) 0.0207(12) 0.0008(9) 0.0036(10) 0.0017(10)
C23 0.0262(15) 0.0255(15) 0.0206(14) -0.0003(11) -0.0013(12) 0.0056(12)
C24 0.0207(15) 0.0289(14) 0.0235(15) -0.0039(12) 0.0010(12) 0.0008(12)
C25 0.0249(15) 0.0264(15) 0.0189(13) -0.0014(11) -0.0009(11) -0.0050(12)
N26 0.0230(13) 0.0242(12) 0.0213(13) 0.0010(10) 0.0015(11) -0.0029(10)
C27 0.0278(16) 0.0275(15) 0.0322(16) -0.0006(13) 0.0029(13) -0.0042(13)
C28 0.0391(19) 0.0382(19) 0.0400(19) -0.0012(16) 0.0084(16) -0.0086(15)
C29 0.0270(17) 0.042(2) 0.053(2) -0.0126(17) 0.0078(16) -0.0116(15)
C30 0.0197(16) 0.0433(19) 0.045(2) -0.0146(16) -0.0023(14) 0.0031(14)
C31 0.0249(15) 0.0263(15) 0.0352(18) -0.0081(13) -0.0012(13) 0.0051(12)
C32 0.0235(14) 0.0221(14) 0.0264(15) -0.0063(11) 0.0011(12) 0.0027(12)
C33 0.0257(15) 0.0206(14) 0.0202(14) -0.0007(11) -0.0006(11) 0.0019(11)
C34 0.0238(15) 0.0188(13) 0.0248(15) -0.0013(11) 0.0023(12) -0.0014(11)
C35 0.0290(16) 0.0231(14) 0.0286(16) -0.0021(12) -0.0035(13) -0.0022(12)
C36 0.0265(16) 0.0236(15) 0.0432(19) -0.0057(13) 0.0043(14) 0.0017(13)
C37 0.0340(18) 0.0275(16) 0.0318(17) -0.0069(13) 0.0092(14) -0.0032(14)
C38 0.0409(19) 0.0239(15) 0.0204(14) -0.0023(12) 0.0007(13) -0.0049(14)
C39 0.0307(16) 0.0207(14) 0.0217(14) -0.0017(11) -0.0019(12) 0.0001(12)
C40 0.0416(19) 0.0285(16) 0.0258(15) -0.0022(13) -0.0057(14) 0.0071(14)
C41 0.0287(16) 0.0323(16) 0.0340(17) -0.0076(14) -0.0097(14) 0.0095(13)
C42 0.0293(15) 0.0211(14) 0.0212(14) -0.0024(11) -0.0057(12) 0.0017(12)
C43 0.0365(18) 0.0259(15) 0.0244(15) -0.0003(12) -0.0023(13) -0.0007(13)
C44 0.053(2) 0.0253(16) 0.0313(18) 0.0019(14) -0.0082(16) -0.0031(16)
C45 0.056(2) 0.0249(17) 0.043(2) -0.0075(15) -0.0191(19) 0.0083(16)
C46 0.0349(19) 0.0369(19) 0.046(2) -0.0138(16) -0.0110(16) 0.0123(16)
C47 0.0327(18) 0.0319(17) 0.0306(16) -0.0068(14) -0.0029(13) 0.0021(14)
C48 0.086(4) 0.034(2) 0.055(3) 0.0107(19) -0.018(3) 0.006(2)
C49 0.080(4) 0.076(4) 0.120(6) 0.035(4) -0.028(4) -0.043(3)
C50 0.084(4) 0.052(3) 0.127(5) 0.015(3) -0.063(4) -0.015(3)
C51 0.093(4) 0.042(2) 0.064(3) 0.011(2) -0.031(3) -0.006(3)
C52 0.103(5) 0.090(5) 0.163(8) 0.055(5) -0.068(6) -0.055(4)
C53 0.082(4) 0.054(3) 0.151(6) 0.011(4) -0.070(4) -0.009(3)
O54 0.099(3) 0.056(2) 0.069(2) 0.0076(18) 0.001(2) 0.010(2)

loop_
_atom_type_symbol
_atom_type_description
_atom_type_scat_dispersion_real
_atom_type_scat_dispersion_imag
_atom_type_scat_source
C C 0.0033 0.0016 'International Tables Vol C Tables 4.2.6.8 and 6.1.1.4'
H H 0.0000 0.0000 'International Tables Vol C Tables 4.2.6.8 and 6.1.1.4'
N N 0.0061 0.0033 'International Tables Vol C Tables 4.2.6.8 and 6.1.1.4'
O O 0.0106 0.0060 'International Tables Vol C Tables 4.2.6.8 and 6.1.1.4'

loop_
_geom_angle_atom_site_label_1
_geom_angle_atom_site_label_2
_geom_angle_atom_site_label_3
_geom_angle
_geom_angle_site_symmetry_1
_geom_angle_site_symmetry_3
_geom_angle_publ_flag
C2 C1 C6 121.5(3) . . ?
C2 C1 H1 119.3 . . ?
C6 C1 H1 119.3 . . ?
C3 C2 C1 120.3(3) . . ?
C3 C2 H2 119.8 . . ?
C1 C2 H2 119.8 . . ?
C4 C3 C2 119.3(3) . . ?
C4 C3 H3 120.4 . . ?
C2 C3 H3 120.4 . . ?
C3 C4 C5 121.8(3) . . ?
C3 C4 H4 119.1 . . ?
C5 C4 H4 119.1 . . ?
C6 C5 C4 118.7(3) . . ?
C6 C5 C15 124.2(3) . . ?
C4 C5 C15 117.0(3) . . ?
C1 C6 C5 118.4(3) . . ?
C1 C6 C7 120.9(3) . . ?
C5 C6 C7 120.7(3) . . ?
N22 C7 C8 107.8(2) . . ?
N22 C7 C16 106.1(2) . . ?
C8 C7 C16 110.1(2) . . ?
N22 C7 C6 112.7(2) . . ?
C8 C7 C6 107.0(2) . . ?
C16 C7 C6 113.0(2) . . ?
C9 C8 C13 118.5(3) . . ?
C9 C8 C7 120.7(3) . . ?
C13 C8 C7 120.8(3) . . ?
C10 C9 C8 121.2(3) . . ?
C10 C9 H9 119.4 . . ?
C8 C9 H9 119.4 . . ?
C11 C10 C9 120.4(4) . . ?
C11 C10 H10 119.8 . . ?
C9 C10 H10 119.8 . . ?
C12 C11 C10 119.4(3) . . ?
C12 C11 H11 120.3 . . ?
C10 C11 H11 120.3 . . ?
C11 C12 C13 121.4(3) . . ?
C11 C12 H12 119.3 . . ?
C13 C12 H12 119.3 . . ?
C12 C13 C8 119.1(3) . . ?
C12 C13 C14 116.4(3) . . ?
C8 C13 C14 124.5(3) . . ?
C15 C14 C13 126.3(3) . . ?
C15 C14 H14 116.8 . . ?
C13 C14 H14 116.8 . . ?
C14 C15 C5 126.8(3) . . ?
C14 C15 H15 116.6 . . ?
C5 C15 H15 116.6 . . ?
C21 C16 C17 118.6(3) . . ?
C21 C16 C7 122.6(3) . . ?
C17 C16 C7 118.7(3) . . ?
C18 C17 C16 120.7(4) . . ?
C18 C17 H17 119.6 . . ?
C16 C17 H17 119.6 . . ?
C19 C18 C17 120.0(4) . . ?
C19 C18 H18 120.0 . . ?
C17 C18 H18 120.0 . . ?
C20 C19 C18 119.7(3) . . ?
C20 C19 H19 120.2 . . ?
C18 C19 H19 120.2 . . ?
C19 C20 C21 120.3(4) . . ?
C19 C20 H20 119.8 . . ?
C21 C20 H20 119.8 . . ?
C16 C21 C20 120.7(4) . . ?
C16 C21 H21 119.7 . . ?
C20 C21 H21 119.7 . . ?
C7 N22 C23 116.9(2) . . ?
C7 N22 H22 109(2) . . ?
C23 N22 H22 108(2) . . ?
N22 C23 C24 109.6(2) . . ?
N22 C23 H23A 109.8 . . ?
C24 C23 H23A 109.8 . . ?
N22 C23 H23B 109.8 . . ?
C24 C23 H23B 109.8 . . ?
H23A C23 H23B 108.2 . . ?
C23 C24 C25 114.3(2) . . ?
C23 C24 H24A 108.7 . . ?
C25 C24 H24A 108.7 . . ?
C23 C24 H24B 108.7 . . ?
C25 C24 H24B 108.7 . . ?
H24A C24 H24B 107.6 . . ?
N26 C25 C24 110.2(2) . . ?
N26 C25 H25A 109.6 . . ?
C24 C25 H25A 109.6 . . ?
N26 C25 H25B 109.6 . . ?
C24 C25 H25B 109.6 . . ?
H25A C25 H25B 108.1 . . ?
C25 N26 C33 115.4(2) . . ?
C25 N26 H26 112(3) . . ?
C33 N26 H26 103(3) . . ?
C28 C27 C32 121.7(3) . . ?
C28 C27 H27 119.1 . . ?
C32 C27 H27 119.1 . . ?
C29 C28 C27 120.2(4) . . ?
C29 C28 H28 119.9 . . ?
C27 C28 H28 119.9 . . ?
C28 C29 C30 118.9(3) . . ?
C28 C29 H29 120.5 . . ?
C30 C29 H29 120.5 . . ?
C29 C30 C31 122.2(3) . . ?
C29 C30 H30 118.9 . . ?
C31 C30 H30 118.9 . . ?
C30 C31 C32 119.0(3) . . ?
C30 C31 C41 117.0(3) . . ?
C32 C31 C41 123.9(3) . . ?
C27 C32 C31 117.8(3) . . ?
C27 C32 C33 121.8(3) . . ?
C31 C32 C33 120.4(3) . . ?
N26 C33 C32 108.6(2) . . ?
N26 C33 C34 109.8(2) . . ?
C32 C33 C34 107.0(2) . . ?
N26 C33 C42 108.8(2) . . ?
C32 C33 C42 109.8(2) . . ?
C34 C33 C42 112.8(2) . . ?
C35 C34 C39 118.8(3) . . ?
C35 C34 C33 120.7(3) . . ?
C39 C34 C33 120.4(3) . . ?
C36 C35 C34 121.2(3) . . ?
C36 C35 H35 119.4 . . ?
C34 C35 H35 119.4 . . ?
C37 C36 C35 120.0(3) . . ?
C37 C36 H36 120.0 . . ?
C35 C36 H36 120.0 . . ?
C38 C37 C36 119.2(3) . . ?
C38 C37 H37 120.4 . . ?
C36 C37 H37 120.4 . . ?
C37 C38 C39 122.0(3) . . ?
C37 C38 H38 119.0 . . ?
C39 C38 H38 119.0 . . ?
C38 C39 C34 118.5(3) . . ?
C38 C39 C40 117.2(3) . . ?
C34 C39 C40 124.2(3) . . ?
C41 C40 C39 126.9(3) . . ?
C41 C40 H40 116.6 . . ?
C39 C40 H40 116.6 . . ?
C40 C41 C31 126.4(3) . . ?
C40 C41 H41 116.8 . . ?
C31 C41 H41 116.8 . . ?
C43 C42 C47 118.3(3) . . ?
C43 C42 C33 122.2(3) . . ?
C47 C42 C33 119.2(3) . . ?
C44 C43 C42 120.8(3) . . ?
C44 C43 H43 119.6 . . ?
C42 C43 H43 119.6 . . ?
C45 C44 C43 120.6(4) . . ?
C45 C44 H44 119.7 . . ?
C43 C44 H44 119.7 . . ?
C44 C45 C46 119.2(3) . . ?
C44 C45 H45 120.4 . . ?
C46 C45 H45 120.4 . . ?
C45 C46 C47 120.1(4) . . ?
C45 C46 H46 119.9 . . ?
C47 C46 H46 119.9 . . ?
C46 C47 C42 120.9(4) . . ?
C46 C47 H47 119.5 . . ?
C42 C47 H47 119.5 . . ?
O54 C48 C53 118.9(5) . . ?
O54 C48 C49 126.7(5) . . ?
C53 C48 C49 114.4(4) . . ?
C50 C49 C48 114.0(5) . . ?
C50 C49 H49A 108.7 . . ?
C48 C49 H49A 108.7 . . ?
C50 C49 H49B 108.7 . . ?
C48 C49 H49B 108.7 . . ?
H49A C49 H49B 107.6 . . ?
C49 C50 C51 114.9(5) . . ?
C49 C50 H50A 108.5 . . ?
C51 C50 H50A 108.5 . . ?
C49 C50 H50B 108.5 . . ?
C51 C50 H50B 108.5 . . ?
H50A C50 H50B 107.5 . . ?
C52 C51 C50 112.3(5) . . ?
C52 C51 H51A 109.2 . . ?
C50 C51 H51A 109.2 . . ?
C52 C51 H51B 109.2 . . ?
C50 C51 H51B 109.2 . . ?
H51A C51 H51B 107.9 . . ?
C53 C52 C51 115.8(6) . . ?
C53 C52 H52A 108.3 . . ?
C51 C52 H52A 108.3 . . ?
C53 C52 H52B 108.3 . . ?
C51 C52 H52B 108.3 . . ?
H52A C52 H52B 107.4 . . ?
C52 C53 C48 115.3(5) . . ?
C52 C53 H53A 108.5 . . ?
C48 C53 H53A 108.5 . . ?
C52 C53 H53B 108.5 . . ?
C48 C53 H53B 108.5 . . ?
H53A C53 H53B 107.5 . . ?

loop_
_geom_bond_atom_site_label_1
_geom_bond_atom_site_label_2
_geom_bond_distance
_geom_bond_site_symmetry_2
_geom_bond_publ_flag
C1 C2 1.381(5) . ?
C1 C6 1.397(4) . ?
C1 H1 0.9500 . ?
C2 C3 1.379(5) . ?
C2 H2 0.9500 . ?
C3 C4 1.370(5) . ?
C3 H3 0.9500 . ?
C4 C5 1.411(4) . ?
C4 H4 0.9500 . ?
C5 C6 1.405(4) . ?
C5 C15 1.449(5) . ?
C6 C7 1.553(4) . ?
C7 N22 1.473(4) . ?
C7 C8 1.536(4) . ?
C7 C16 1.543(4) . ?
C8 C9 1.392(5) . ?
C8 C13 1.409(4) . ?
C9 C10 1.391(5) . ?
C9 H9 0.9500 . ?
C10 C11 1.377(6) . ?
C10 H10 0.9500 . ?
C11 C12 1.376(6) . ?
C11 H11 0.9500 . ?
C12 C13 1.405(5) . ?
C12 H12 0.9500 . ?
C13 C14 1.457(5) . ?
C14 C15 1.335(5) . ?
C14 H14 0.9500 . ?
C15 H15 0.9500 . ?
C16 C21 1.384(5) . ?
C16 C17 1.396(5) . ?
C17 C18 1.388(5) . ?
C17 H17 0.9500 . ?
C18 C19 1.387(6) . ?
C18 H18 0.9500 . ?
C19 C20 1.378(6) . ?
C19 H19 0.9500 . ?
C20 C21 1.392(5) . ?
C20 H20 0.9500 . ?
C21 H21 0.9500 . ?
N22 C23 1.478(4) . ?
N22 H22 0.92(4) . ?
C23 C24 1.518(4) . ?
C23 H23A 0.9900 . ?
C23 H23B 0.9900 . ?
C24 C25 1.527(4) . ?
C24 H24A 0.9900 . ?
C24 H24B 0.9900 . ?
C25 N26 1.473(4) . ?
C25 H25A 0.9900 . ?
C25 H25B 0.9900 . ?
N26 C33 1.480(4) . ?
N26 H26 0.83(5) . ?
C27 C28 1.384(5) . ?
C27 C32 1.400(5) . ?
C27 H27 0.9500 . ?
C28 C29 1.380(6) . ?
C28 H28 0.9500 . ?
C29 C30 1.383(6) . ?
C29 H29 0.9500 . ?
C30 C31 1.390(5) . ?
C30 H30 0.9500 . ?
C31 C32 1.417(5) . ?
C31 C41 1.467(5) . ?
C32 C33 1.533(4) . ?
C33 C34 1.537(4) . ?
C33 C42 1.546(4) . ?
C34 C35 1.395(5) . ?
C34 C39 1.407(4) . ?
C35 C36 1.389(5) . ?
C35 H35 0.9500 . ?
C36 C37 1.383(5) . ?
C36 H36 0.9500 . ?
C37 C38 1.378(5) . ?
C37 H37 0.9500 . ?
C38 C39 1.399(4) . ?
C38 H38 0.9500 . ?
C39 C40 1.456(5) . ?
C40 C41 1.337(5) . ?
C40 H40 0.9500 . ?
C41 H41 0.9500 . ?
C42 C43 1.392(5) . ?
C42 C47 1.393(5) . ?
C43 C44 1.385(5) . ?
C43 H43 0.9500 . ?
C44 C45 1.384(6) . ?
C44 H44 0.9500 . ?
C45 C46 1.389(6) . ?
C45 H45 0.9500 . ?
C46 C47 1.389(5) . ?
C46 H46 0.9500 . ?
C47 H47 0.9500 . ?
C48 O54 1.196(6) . ?
C48 C53 1.482(7) . ?
C48 C49 1.511(8) . ?
C49 C50 1.449(8) . ?
C49 H49A 0.9900 . ?
C49 H49B 0.9900 . ?
C50 C51 1.485(7) . ?
C50 H50A 0.9900 . ?
C50 H50B 0.9900 . ?
C51 C52 1.466(9) . ?
C51 H51A 0.9900 . ?
C51 H51B 0.9900 . ?
C52 C53 1.441(9) . ?
C52 H52A 0.9900 . ?
C52 H52B 0.9900 . ?
C53 H53A 0.9900 . ?
C53 H53B 0.9900 . ?

loop_
_geom_hbond_atom_site_label_D
_geom_hbond_atom_site_label_H
_geom_hbond_atom_site_label_A
_geom_hbond_distance_DH
_geom_hbond_distance_HA
_geom_hbond_distance_DA
_geom_hbond_angle_DHA
_geom_hbond_site_symmetry_A
_geom_hbond_publ_flag
N22 H22 O54 0.92(4) 2.44(4) 3.350(5) 173(3) . yes
N26 H26 N22 0.83(5) 2.68(4) 3.121(3) 114(3) . yes

loop_
_geom_torsion_atom_site_label_1
_geom_torsion_atom_site_label_2
_geom_torsion_atom_site_label_3
_geom_torsion_atom_site_label_4
_geom_torsion
_geom_torsion_site_symmetry_1
_geom_torsion_site_symmetry_2
_geom_torsion_site_symmetry_3
_geom_torsion_site_symmetry_4
_geom_torsion_publ_flag
C6 C1 C2 C3 -0.9(5) . . . . ?
C1 C2 C3 C4 1.4(5) . . . . ?
C2 C3 C4 C5 0.4(5) . . . . ?
C3 C4 C5 C6 -2.6(5) . . . . ?
C3 C4 C5 C15 173.5(3) . . . . ?
C2 C1 C6 C5 -1.4(5) . . . . ?
C2 C1 C6 C7 179.7(3) . . . . ?
C4 C5 C6 C1 3.0(4) . . . . ?
C15 C5 C6 C1 -172.8(3) . . . . ?
C4 C5 C6 C7 -178.0(3) . . . . ?
C15 C5 C6 C7 6.2(5) . . . . ?
C1 C6 C7 N22 -6.3(4) . . . . ?
C5 C6 C7 N22 174.8(3) . . . . ?
C1 C6 C7 C8 112.0(3) . . . . ?
C5 C6 C7 C8 -66.9(3) . . . . ?
C1 C6 C7 C16 -126.6(3) . . . . ?
C5 C6 C7 C16 54.5(4) . . . . ?
N22 C7 C8 C9 6.2(4) . . . . ?
C16 C7 C8 C9 121.6(3) . . . . ?
C6 C7 C8 C9 -115.3(3) . . . . ?
N22 C7 C8 C13 -172.5(3) . . . . ?
C16 C7 C8 C13 -57.1(4) . . . . ?
C6 C7 C8 C13 66.1(3) . . . . ?
C13 C8 C9 C10 -0.6(5) . . . . ?
C7 C8 C9 C10 -179.3(3) . . . . ?
C8 C9 C10 C11 3.1(6) . . . . ?
C9 C10 C11 C12 -2.2(6) . . . . ?
C10 C11 C12 C13 -1.1(6) . . . . ?
C11 C12 C13 C8 3.6(5) . . . . ?
C11 C12 C13 C14 -175.0(3) . . . . ?
C9 C8 C13 C12 -2.7(4) . . . . ?
C7 C8 C13 C12 176.0(3) . . . . ?
C9 C8 C13 C14 175.8(3) . . . . ?
C7 C8 C13 C14 -5.5(4) . . . . ?
C12 C13 C14 C15 144.1(3) . . . . ?
C8 C13 C14 C15 -34.4(5) . . . . ?
C13 C14 C15 C5 -1.3(6) . . . . ?
C6 C5 C15 C14 35.5(5) . . . . ?
C4 C5 C15 C14 -140.4(3) . . . . ?
N22 C7 C16 C21 -101.0(3) . . . . ?
C8 C7 C16 C21 142.6(3) . . . . ?
C6 C7 C16 C21 23.0(4) . . . . ?
N22 C7 C16 C17 74.6(3) . . . . ?
C8 C7 C16 C17 -41.9(4) . . . . ?
C6 C7 C16 C17 -161.4(3) . . . . ?
C21 C16 C17 C18 -1.6(5) . . . . ?
C7 C16 C17 C18 -177.4(3) . . . . ?
C16 C17 C18 C19 0.6(6) . . . . ?
C17 C18 C19 C20 0.5(6) . . . . ?
C18 C19 C20 C21 -0.6(6) . . . . ?
C17 C16 C21 C20 1.6(5) . . . . ?
C7 C16 C21 C20 177.1(3) . . . . ?
C19 C20 C21 C16 -0.5(6) . . . . ?
C8 C7 N22 C23 169.7(2) . . . . ?
C16 C7 N22 C23 51.8(3) . . . . ?
C6 C7 N22 C23 -72.5(3) . . . . ?
C7 N22 C23 C24 167.3(3) . . . . ?
N22 C23 C24 C25 45.8(4) . . . . ?
C23 C24 C25 N26 48.0(4) . . . . ?
C24 C25 N26 C33 164.3(2) . . . . ?
C32 C27 C28 C29 -0.1(6) . . . . ?
C27 C28 C29 C30 -0.4(6) . . . . ?
C28 C29 C30 C31 -1.1(6) . . . . ?
C29 C30 C31 C32 3.0(5) . . . . ?
C29 C30 C31 C41 -175.1(3) . . . . ?
C28 C27 C32 C31 1.9(5) . . . . ?
C28 C27 C32 C33 -176.3(3) . . . . ?
C30 C31 C32 C27 -3.3(4) . . . . ?
C41 C31 C32 C27 174.6(3) . . . . ?
C30 C31 C32 C33 175.0(3) . . . . ?
C41 C31 C32 C33 -7.1(4) . . . . ?
C25 N26 C33 C32 170.2(2) . . . . ?
C25 N26 C33 C34 -73.2(3) . . . . ?
C25 N26 C33 C42 50.7(3) . . . . ?
C27 C32 C33 N26 4.7(4) . . . . ?
C31 C32 C33 N26 -173.5(3) . . . . ?
C27 C32 C33 C34 -113.7(3) . . . . ?
C31 C32 C33 C34 68.1(3) . . . . ?
C27 C32 C33 C42 123.6(3) . . . . ?
C31 C32 C33 C42 -54.6(4) . . . . ?
N26 C33 C34 C35 -7.3(4) . . . . ?
C32 C33 C34 C35 110.3(3) . . . . ?
C42 C33 C34 C35 -128.8(3) . . . . ?
N26 C33 C34 C39 173.8(3) . . . . ?
C32 C33 C34 C39 -68.6(3) . . . . ?
C42 C33 C34 C39 52.2(4) . . . . ?
C39 C34 C35 C36 -4.3(5) . . . . ?
C33 C34 C35 C36 176.8(3) . . . . ?
C34 C35 C36 C37 0.4(5) . . . . ?
C35 C36 C37 C38 2.0(5) . . . . ?
C36 C37 C38 C39 -0.5(5) . . . . ?
C37 C38 C39 C34 -3.3(5) . . . . ?
C37 C38 C39 C40 173.9(3) . . . . ?
C35 C34 C39 C38 5.6(4) . . . . ?
C33 C34 C39 C38 -175.4(3) . . . . ?
C35 C34 C39 C40 -171.4(3) . . . . ?
C33 C34 C39 C40 7.5(5) . . . . ?
C38 C39 C40 C41 -143.3(4) . . . . ?
C34 C39 C40 C41 33.8(5) . . . . ?
C39 C40 C41 C31 -0.1(6) . . . . ?
C30 C31 C41 C40 144.2(4) . . . . ?
C32 C31 C41 C40 -33.8(5) . . . . ?
N26 C33 C42 C43 -95.8(3) . . . . ?
C32 C33 C42 C43 145.5(3) . . . . ?
C34 C33 C42 C43 26.3(4) . . . . ?
N26 C33 C42 C47 77.9(3) . . . . ?
C32 C33 C42 C47 -40.8(4) . . . . ?
C34 C33 C42 C47 -160.0(3) . . . . ?
C47 C42 C43 C44 2.1(5) . . . . ?
C33 C42 C43 C44 175.8(3) . . . . ?
C42 C43 C44 C45 0.3(5) . . . . ?
C43 C44 C45 C46 -2.0(6) . . . . ?
C44 C45 C46 C47 1.3(6) . . . . ?
C45 C46 C47 C42 1.1(5) . . . . ?
C43 C42 C47 C46 -2.8(5) . . . . ?
C33 C42 C47 C46 -176.7(3) . . . . ?
O54 C48 C49 C50 139.6(7) . . . . ?
C53 C48 C49 C50 -41.1(9) . . . . ?
C48 C49 C50 C51 46.2(10) . . . . ?
C49 C50 C51 C52 -49.2(10) . . . . ?
C50 C51 C52 C53 48.1(11) . . . . ?
C51 C52 C53 C48 -44.6(12) . . . . ?
O54 C48 C53 C52 -140.6(8) . . . . ?
C49 C48 C53 C52 40.1(11) . . . . ?
